data_7159622
loop_
_publ_author_name
'Zelentsova, Maria V.'
'Sandulenko, Irina V.'
'Ambartsumyan, Asmik A.'
'Danshina, Anastasia A.'
'Moiseev, Sergey K.'

_publ_section_title
;
 C(21)-Di- and monofluorinated scaffold for thevinol/orvinol-based opioid
 receptor ligands.
;
_journal_issue 45
_journal_name_full 'Organic &amp; biomolecular chemistry'
_journal_page_first 9091
_journal_page_last 9100
_journal_paper_doi 10.1039/d3ob01577g
_journal_volume 21
_journal_year 2023
_chemical_absolute_configuration rm
_chemical_formula_moiety 'C23 H29 F2 N O4'
_chemical_formula_sum 'C23 H29 F2 N O4'
_chemical_formula_weight 421.47
_space_group_crystal_system orthorhombic
_space_group_IT_number 18
_space_group_name_Hall 'P 2 2ab'
_space_group_name_H-M_alt 'P 21 21 2'
_atom_sites_solution_hydrogens mixed
_audit_creation_date 2023-09-12
_audit_creation_method
;
Olex2 1.5
(compiled 2023.03.06 svn.rbb2c1857 for OlexSys, GUI svn.r6748)
;
_audit_update_record
;
2023-09-12 deposited with the CCDC.	2023-10-30 downloaded from the CCDC.
;
_cell_angle_alpha 90
_cell_angle_beta 90
_cell_angle_gamma 90
_cell_formula_units_Z 4
_cell_length_a 12.2544(3)
_cell_length_b 24.9923(7)
_cell_length_c 7.2291(2)
_cell_measurement_reflns_used 9855
_cell_measurement_temperature 100
_cell_measurement_theta_max 30.59
_cell_measurement_theta_min 2.33
_cell_volume 2214.02(10)
_computing_molecular_graphics 'Olex2 1.5 (Dolomanov et al., 2009)'
_computing_publication_material 'Olex2 1.5 (Dolomanov et al., 2009)'
_computing_structure_refinement 'XL  (Sheldrick, 2008)'
_computing_structure_solution 'SHELXT 2014/5 (Sheldrick, 2014)'
_diffrn_ambient_temperature 100.00
_diffrn_measured_fraction_theta_full 0.998
_diffrn_measured_fraction_theta_max 0.999
_diffrn_measurement_device_type 'Bruker Quest D8'
_diffrn_measurement_method '\f and \w scans'
_diffrn_radiation_type MoK\a
_diffrn_radiation_wavelength 0.71073
_diffrn_reflns_av_R_equivalents 0.0662
_diffrn_reflns_av_unetI/netI 0.0472
_diffrn_reflns_Laue_measured_fraction_full 0.998
_diffrn_reflns_Laue_measured_fraction_max 0.999
_diffrn_reflns_limit_h_max 16
_diffrn_reflns_limit_h_min -16
_diffrn_reflns_limit_k_max 30
_diffrn_reflns_limit_k_min -34
_diffrn_reflns_limit_l_max 9
_diffrn_reflns_limit_l_min -9
_diffrn_reflns_number 29109
_diffrn_reflns_point_group_measured_fraction_full 0.999
_diffrn_reflns_point_group_measured_fraction_max 0.999
_diffrn_reflns_theta_full 25.242
_diffrn_reflns_theta_max 28.988
_diffrn_reflns_theta_min 2.328
_exptl_absorpt_coefficient_mu 0.097
_exptl_absorpt_correction_T_max 0.7461
_exptl_absorpt_correction_T_min 0.5368
_exptl_absorpt_correction_type multi-scan
_exptl_absorpt_process_details
;
SADABS-2016/2 (Bruker,2016/2) was used for absorption correction.
wR2(int) was 0.1567 before and 0.0926 after correction.
The Ratio of minimum to maximum transmission is 0.7195.
The \l/2 correction factor is Not present.
;
_exptl_crystal_colour colourless
_exptl_crystal_colour_primary colourless
_exptl_crystal_density_diffrn 1.264
_exptl_crystal_description prism
_exptl_crystal_F_000 896
_exptl_crystal_size_max 0.5
_exptl_crystal_size_mid 0.4
_exptl_crystal_size_min 0.3
_refine_diff_density_max 0.348
_refine_diff_density_min -0.232
_refine_diff_density_rms 0.050
_refine_ls_abs_structure_details
;
 Refined as an inversion twin.
;
_refine_ls_abs_structure_Flack 0.4(6)
_refine_ls_extinction_method none
_refine_ls_goodness_of_fit_ref 1.028
_refine_ls_hydrogen_treatment constr
_refine_ls_matrix_type full
_refine_ls_number_parameters 285
_refine_ls_number_reflns 5876
_refine_ls_number_restraints 0
_refine_ls_restrained_S_all 1.028
_refine_ls_R_factor_all 0.0390
_refine_ls_R_factor_gt 0.0373
_refine_ls_shift/su_max 0.000
_refine_ls_shift/su_mean 0.000
_refine_ls_structure_factor_coef Fsqd
_refine_ls_weighting_details 'w=1/[\s^2^(Fo^2^)+(0.0543P)^2^+0.2800P] where P=(Fo^2^+2Fc^2^)/3'
_refine_ls_weighting_scheme calc
_refine_ls_wR_factor_gt 0.0953
_refine_ls_wR_factor_ref 0.0967
_reflns_Friedel_coverage 0.759
_reflns_Friedel_fraction_full 1.000
_reflns_Friedel_fraction_max 1.000
_reflns_number_gt 5619
_reflns_number_total 5876
_reflns_threshold_expression 'I > 2\s(I)'
_cod_data_source_file d3ob01577g2.cif
_cod_data_source_block 26
_cod_depositor_comments 'Adding full bibliography for 7159615--7159624.cif.'
_cod_database_code 7159622
_shelxl_version_number 2014/6
_shelx_space_group_comment
;
The symmetry employed for this shelxl refinement is uniquely defined
by the following loop, which should always be used as a source of
symmetry information in preference to the above space-group names.
They are only intended as comments.
;
_shelx_estimated_absorpt_t_max 0.972
_shelx_estimated_absorpt_t_min 0.953
_olex2_refinement_description
;
1. Twinned data refinement
 Scales: 0.6(6)
 0.4(6)
2. Fixed Uiso
 At 1.2 times of:
  All C(H) groups, All C(H,H) groups, All O(H) groups
 At 1.5 times of:
  All C(H,H,H) groups
3. Others
 Sof(H21A)=Sof(F3)=1-FVAR(1)
 Sof(H21)=Sof(F2)=FVAR(1)
4.a Riding coordinates:
 O4(H4)
4.b Ternary CH refined with riding coordinates:
 C5(H5), C7(H7), C9(H9), C20(H20), C21(H21), C21(H21A)
4.c Secondary CH2 refined with riding coordinates:
 C8(H8A,H8B), C10(H10A,H10B), C15(H15A,H15B), C16(H16A,H16B), C18(H18A,H18B),
 C19(H19A,H19B)
4.d Aromatic/amide H refined with riding coordinates:
 C1(H1), C2(H2)
4.e Idealised Me refined as rotating group:
 C17(H17A,H17B,H17C), C22(H22A,H22B,H22C), C23(H23A,H23B,H23C)
;
_olex2_submission_special_instructions 'No special instructions were received'

loop_
_space_group_symop_operation_xyz
'x, y, z'
'-x, -y, z'
'-x+1/2, y+1/2, -z'
'x+1/2, -y+1/2, -z'

loop_
_atom_site_label
_atom_site_type_symbol
_atom_site_fract_x
_atom_site_fract_y
_atom_site_fract_z
_atom_site_U_iso_or_equiv
_atom_site_adp_type
_atom_site_occupancy
_atom_site_site_symmetry_order
_atom_site_calc_flag
_atom_site_refinement_flags_posn
_atom_site_refinement_flags_adp
_atom_site_refinement_flags_occupancy
_atom_site_disorder_assembly
_atom_site_disorder_group
F1 F 0.34873(12) 0.40260(5) 0.86855(18) 0.0332(3) Uani 1 1 d . . . . .
O1 O 0.55557(9) 0.30521(4) 0.12570(18) 0.0130(2) Uani 1 1 d . . . . .
O2 O 0.66039(10) 0.22488(4) -0.08563(18) 0.0158(3) Uani 1 1 d . . . . .
O3 O 0.43647(9) 0.29727(4) 0.46092(18) 0.0143(2) Uani 1 1 d . . . . .
O4 O 0.39891(10) 0.44304(5) 0.39987(18) 0.0162(2) Uani 1 1 d . . . . .
H4 H 0.3404 0.4646 0.3941 0.019 Uiso 1 1 d R U . . .
N1 N 0.75995(11) 0.48448(5) 0.2977(2) 0.0133(3) Uani 1 1 d . . . . .
C1 C 0.88614(13) 0.31889(7) 0.0353(3) 0.0158(3) Uani 1 1 d . . . . .
H1 H 0.9633 0.3213 0.0267 0.019 Uiso 1 1 calc R U . . .
C2 C 0.83216(13) 0.27535(6) -0.0464(2) 0.0143(3) Uani 1 1 d . . . . .
H2 H 0.8729 0.2503 -0.1171 0.017 Uiso 1 1 calc R U . . .
C3 C 0.71935(13) 0.26814(6) -0.0259(2) 0.0127(3) Uani 1 1 d . . . . .
C4 C 0.66310(12) 0.30769(6) 0.0697(2) 0.0120(3) Uani 1 1 d . . . . .
C5 C 0.53780(13) 0.35040(6) 0.2532(2) 0.0111(3) Uani 1 1 d . . . . .
H5 H 0.4706 0.3704 0.2164 0.013 Uiso 1 1 calc R U . . .
C6 C 0.52858(13) 0.33250(6) 0.4552(2) 0.0105(3) Uani 1 1 d . . . . .
C7 C 0.51218(13) 0.38301(6) 0.5792(2) 0.0111(3) Uani 1 1 d . . . . .
H7 H 0.5161 0.3704 0.7104 0.013 Uiso 1 1 calc R U . A 2
C8 C 0.60769(13) 0.42391(6) 0.5528(2) 0.0114(3) Uani 1 1 d . . . . .
H8A H 0.5797 0.4574 0.4972 0.014 Uiso 1 1 calc R U . . .
H8B H 0.6408 0.4326 0.6740 0.014 Uiso 1 1 calc R U . . .
C9 C 0.79536(13) 0.43288(6) 0.3792(2) 0.0125(3) Uani 1 1 d . . . . .
H9 H 0.8333 0.4410 0.4985 0.015 Uiso 1 1 calc R U . . .
C10 C 0.87834(13) 0.40144(6) 0.2526(3) 0.0147(3) Uani 1 1 d . . . . .
H10A H 0.9170 0.4276 0.1733 0.018 Uiso 1 1 calc R U . . .
H10B H 0.9335 0.3843 0.3331 0.018 Uiso 1 1 calc R U . . .
C11 C 0.82840(13) 0.35862(6) 0.1287(2) 0.0130(3) Uani 1 1 d . . . . .
C12 C 0.71593(13) 0.35275(6) 0.1321(2) 0.0116(3) Uani 1 1 d . . . . .
C13 C 0.63858(12) 0.38732(6) 0.2367(2) 0.0106(3) Uani 1 1 d . . . . .
C14 C 0.69350(13) 0.39853(6) 0.4251(2) 0.0105(3) Uani 1 1 d . . . . .
C15 C 0.61091(13) 0.43918(6) 0.1319(2) 0.0127(3) Uani 1 1 d . . . . .
H15A H 0.5844 0.4300 0.0065 0.015 Uiso 1 1 calc R U . . .
H15B H 0.5513 0.4580 0.1975 0.015 Uiso 1 1 calc R U . . .
C16 C 0.70918(14) 0.47646(6) 0.1155(3) 0.0151(3) Uani 1 1 d . . . . .
H16A H 0.7632 0.4608 0.0292 0.018 Uiso 1 1 calc R U . . .
H16B H 0.6855 0.5114 0.0649 0.018 Uiso 1 1 calc R U . . .
C17 C 0.84928(14) 0.52345(6) 0.2836(3) 0.0188(4) Uani 1 1 d . . . . .
H17A H 0.9000 0.5123 0.1861 0.028 Uiso 1 1 calc R U . . .
H17B H 0.8881 0.5253 0.4019 0.028 Uiso 1 1 calc R U . . .
H17C H 0.8193 0.5587 0.2534 0.028 Uiso 1 1 calc R U . . .
C18 C 0.63436(13) 0.30502(6) 0.5156(2) 0.0126(3) Uani 1 1 d . . . . .
H18A H 0.6528 0.2761 0.4273 0.015 Uiso 1 1 calc R U . . .
H18B H 0.6244 0.2888 0.6394 0.015 Uiso 1 1 calc R U . . .
C19 C 0.72803(13) 0.34627(6) 0.5221(2) 0.0130(3) Uani 1 1 d . . . . .
H19A H 0.7473 0.3539 0.6525 0.016 Uiso 1 1 calc R U . . .
H19B H 0.7933 0.3313 0.4601 0.016 Uiso 1 1 calc R U . . .
C20 C 0.39852(13) 0.40833(6) 0.5540(2) 0.0122(3) Uani 1 1 d . . . . .
H20 H 0.3448 0.3790 0.5300 0.015 Uiso 1 1 calc R U . . .
C21 C 0.36328(15) 0.43801(6) 0.7264(3) 0.0174(3) Uani 1 1 d . . . . .
H21 H 0.4198 0.4651 0.7610 0.021 Uiso 0.520(4) 1 calc R U P B 1
H21A H 0.2935 0.4575 0.7019 0.021 Uiso 0.480(4) 1 calc R U P B 2
C22 C 0.71941(16) 0.18390(7) -0.1801(3) 0.0238(4) Uani 1 1 d . . . . .
H22A H 0.7734 0.1682 -0.0961 0.036 Uiso 1 1 calc R U . . .
H22B H 0.7567 0.1993 -0.2875 0.036 Uiso 1 1 calc R U . . .
H22C H 0.6686 0.1561 -0.2214 0.036 Uiso 1 1 calc R U . . .
C23 C 0.41328(15) 0.27312(7) 0.6345(3) 0.0211(4) Uani 1 1 d . . . . .
H23A H 0.4147 0.3005 0.7316 0.032 Uiso 1 1 calc R U . . .
H23B H 0.4683 0.2457 0.6612 0.032 Uiso 1 1 calc R U . . .
H23C H 0.3409 0.2565 0.6302 0.032 Uiso 1 1 calc R U . . .
F2 F 0.26912(16) 0.46147(8) 0.7027(3) 0.0189(6) Uani 0.520(4) 1 d . . P B 1
F3 F 0.43497(16) 0.47078(8) 0.7917(3) 0.0161(6) Uani 0.480(4) 1 d . . P B 2

loop_
_atom_site_aniso_label
_atom_site_aniso_U_11
_atom_site_aniso_U_22
_atom_site_aniso_U_33
_atom_site_aniso_U_23
_atom_site_aniso_U_13
_atom_site_aniso_U_12
F1 0.0535(8) 0.0249(6) 0.0211(6) 0.0048(5) 0.0192(6) 0.0064(5)
O1 0.0110(5) 0.0150(5) 0.0130(6) -0.0039(4) 0.0009(5) 0.0003(4)
O2 0.0174(6) 0.0140(5) 0.0162(6) -0.0037(5) 0.0029(5) 0.0012(4)
O3 0.0142(5) 0.0134(5) 0.0152(6) 0.0005(5) 0.0004(5) -0.0049(4)
O4 0.0163(6) 0.0202(6) 0.0121(6) 0.0034(5) 0.0016(5) 0.0047(4)
N1 0.0141(6) 0.0113(6) 0.0143(7) 0.0020(5) 0.0005(5) -0.0030(5)
C1 0.0116(7) 0.0210(7) 0.0149(8) 0.0021(6) 0.0028(6) 0.0020(6)
C2 0.0146(7) 0.0165(7) 0.0118(8) 0.0009(6) 0.0020(6) 0.0046(6)
C3 0.0147(7) 0.0135(7) 0.0099(7) 0.0010(6) -0.0002(6) 0.0019(5)
C4 0.0111(7) 0.0151(6) 0.0100(7) 0.0006(6) 0.0005(6) 0.0013(5)
C5 0.0109(7) 0.0112(6) 0.0112(8) -0.0023(6) -0.0005(6) -0.0001(5)
C6 0.0103(7) 0.0118(6) 0.0093(7) -0.0007(5) 0.0003(6) -0.0026(5)
C7 0.0132(7) 0.0123(6) 0.0076(7) -0.0011(5) 0.0004(6) -0.0015(5)
C8 0.0125(7) 0.0116(6) 0.0101(8) -0.0008(5) 0.0006(6) -0.0024(5)
C9 0.0119(7) 0.0126(6) 0.0131(8) 0.0007(6) 0.0010(6) -0.0014(5)
C10 0.0108(7) 0.0162(7) 0.0170(9) -0.0004(6) 0.0016(6) -0.0017(5)
C11 0.0135(7) 0.0144(7) 0.0110(8) 0.0026(6) 0.0006(6) -0.0013(5)
C12 0.0123(7) 0.0139(7) 0.0086(7) 0.0010(6) 0.0009(6) 0.0013(5)
C13 0.0097(7) 0.0132(6) 0.0087(7) 0.0008(5) 0.0003(6) 0.0013(5)
C14 0.0116(6) 0.0108(6) 0.0093(7) 0.0008(5) -0.0014(6) -0.0005(5)
C15 0.0135(7) 0.0140(7) 0.0105(8) 0.0024(6) 0.0006(6) 0.0005(5)
C16 0.0180(7) 0.0142(7) 0.0131(8) 0.0039(6) 0.0024(6) -0.0005(5)
C17 0.0175(8) 0.0158(7) 0.0231(9) 0.0016(6) 0.0059(7) -0.0053(6)
C18 0.0130(7) 0.0122(6) 0.0126(8) 0.0018(6) -0.0009(6) -0.0006(5)
C19 0.0135(7) 0.0131(6) 0.0125(8) 0.0027(6) -0.0028(6) -0.0003(5)
C20 0.0137(7) 0.0118(6) 0.0111(8) -0.0012(6) 0.0029(6) -0.0004(5)
C21 0.0244(9) 0.0133(7) 0.0146(9) -0.0013(6) 0.0049(7) 0.0007(6)
C22 0.0245(9) 0.0168(7) 0.0300(11) -0.0096(7) 0.0036(8) 0.0029(6)
C23 0.0226(9) 0.0203(8) 0.0204(9) 0.0066(7) 0.0027(7) -0.0074(6)
F2 0.0155(10) 0.0222(10) 0.0190(11) -0.0041(8) 0.0049(8) 0.0061(7)
F3 0.0164(11) 0.0193(10) 0.0125(11) -0.0047(8) 0.0012(8) -0.0022(8)

loop_
_atom_type_symbol
_atom_type_description
_atom_type_scat_dispersion_real
_atom_type_scat_dispersion_imag
_atom_type_scat_source
C C 0.0033 0.0016 'International Tables Vol C Tables 4.2.6.8 and 6.1.1.4'
H H 0.0000 0.0000 'International Tables Vol C Tables 4.2.6.8 and 6.1.1.4'
F F 0.0171 0.0103 'International Tables Vol C Tables 4.2.6.8 and 6.1.1.4'
N N 0.0061 0.0033 'International Tables Vol C Tables 4.2.6.8 and 6.1.1.4'
O O 0.0106 0.0060 'International Tables Vol C Tables 4.2.6.8 and 6.1.1.4'

loop_
_geom_angle_atom_site_label_1
_geom_angle_atom_site_label_2
_geom_angle_atom_site_label_3
_geom_angle
_geom_angle_site_symmetry_1
_geom_angle_site_symmetry_3
_geom_angle_publ_flag
C4 O1 C5 106.86(11) . . ?
C3 O2 C22 116.72(14) . . ?
C23 O3 C6 116.39(13) . . ?
C20 O4 H4 113.7 . . ?
C16 N1 C9 111.19(12) . . ?
C17 N1 C9 112.71(13) . . ?
C17 N1 C16 110.11(14) . . ?
C2 C1 H1 119.4 . . ?
C11 C1 H1 119.4 . . ?
C11 C1 C2 121.13(15) . . ?
C1 C2 H2 119.3 . . ?
C3 C2 C1 121.32(15) . . ?
C3 C2 H2 119.3 . . ?
O2 C3 C2 126.02(15) . . ?
O2 C3 C4 117.17(14) . . ?
C4 C3 C2 116.77(15) . . ?
O1 C4 C3 126.00(14) . . ?
C12 C4 O1 112.98(14) . . ?
C12 C4 C3 120.81(15) . . ?
O1 C5 H5 109.8 . . ?
O1 C5 C6 112.54(12) . . ?
O1 C5 C13 106.93(12) . . ?
C6 C5 H5 109.8 . . ?
C6 C5 C13 107.87(13) . . ?
C13 C5 H5 109.8 . . ?
O3 C6 C5 105.40(13) . . ?
O3 C6 C7 112.26(13) . . ?
O3 C6 C18 112.53(12) . . ?
C5 C6 C7 108.73(12) . . ?
C18 C6 C5 109.92(13) . . ?
C18 C6 C7 107.93(13) . . ?
C6 C7 H7 106.5 . . ?
C6 C7 C8 111.19(13) . . ?
C8 C7 H7 106.5 . . ?
C20 C7 C6 112.37(13) . . ?
C20 C7 H7 106.5 . . ?
C20 C7 C8 113.15(12) . . ?
C7 C8 H8A 110.0 . . ?
C7 C8 H8B 110.0 . . ?
H8A C8 H8B 108.4 . . ?
C14 C8 C7 108.39(12) . . ?
C14 C8 H8A 110.0 . . ?
C14 C8 H8B 110.0 . . ?
N1 C9 H9 107.6 . . ?
N1 C9 C10 113.02(14) . . ?
N1 C9 C14 109.33(12) . . ?
C10 C9 H9 107.6 . . ?
C14 C9 H9 107.6 . . ?
C14 C9 C10 111.54(12) . . ?
C9 C10 H10A 108.4 . . ?
C9 C10 H10B 108.4 . . ?
H10A C10 H10B 107.4 . . ?
C11 C10 C9 115.59(13) . . ?
C11 C10 H10A 108.4 . . ?
C11 C10 H10B 108.4 . . ?
C1 C11 C10 125.54(15) . . ?
C12 C11 C1 115.96(15) . . ?
C12 C11 C10 117.60(15) . . ?
C4 C12 C11 123.30(15) . . ?
C4 C12 C13 110.00(14) . . ?
C11 C12 C13 125.48(15) . . ?
C12 C13 C5 101.61(12) . . ?
C12 C13 C14 106.02(13) . . ?
C12 C13 C15 112.27(14) . . ?
C14 C13 C5 112.83(13) . . ?
C15 C13 C5 111.38(12) . . ?
C15 C13 C14 112.16(13) . . ?
C8 C14 C9 116.80(12) . . ?
C8 C14 C13 107.85(12) . . ?
C8 C14 C19 105.34(13) . . ?
C13 C14 C9 105.21(13) . . ?
C19 C14 C9 110.21(12) . . ?
C19 C14 C13 111.52(12) . . ?
C13 C15 H15A 109.2 . . ?
C13 C15 H15B 109.2 . . ?
H15A C15 H15B 107.9 . . ?
C16 C15 C13 112.23(13) . . ?
C16 C15 H15A 109.2 . . ?
C16 C15 H15B 109.2 . . ?
N1 C16 C15 110.31(13) . . ?
N1 C16 H16A 109.6 . . ?
N1 C16 H16B 109.6 . . ?
C15 C16 H16A 109.6 . . ?
C15 C16 H16B 109.6 . . ?
H16A C16 H16B 108.1 . . ?
N1 C17 H17A 109.5 . . ?
N1 C17 H17B 109.5 . . ?
N1 C17 H17C 109.5 . . ?
H17A C17 H17B 109.5 . . ?
H17A C17 H17C 109.5 . . ?
H17B C17 H17C 109.5 . . ?
C6 C18 H18A 109.7 . . ?
C6 C18 H18B 109.7 . . ?
C6 C18 C19 109.80(12) . . ?
H18A C18 H18B 108.2 . . ?
C19 C18 H18A 109.7 . . ?
C19 C18 H18B 109.7 . . ?
C14 C19 C18 110.36(13) . . ?
C14 C19 H19A 109.6 . . ?
C14 C19 H19B 109.6 . . ?
C18 C19 H19A 109.6 . . ?
C18 C19 H19B 109.6 . . ?
H19A C19 H19B 108.1 . . ?
O4 C20 C7 110.03(13) . . ?
O4 C20 H20 108.3 . . ?
O4 C20 C21 110.47(12) . . ?
C7 C20 H20 108.3 . . ?
C21 C20 C7 111.23(14) . . ?
C21 C20 H20 108.3 . . ?
F1 C21 C20 109.80(13) . . ?
F1 C21 H21 109.9 . . ?
F1 C21 H21A 109.7 . . ?
C20 C21 H21 109.9 . . ?
C20 C21 H21A 109.7 . . ?
F2 C21 F1 105.90(17) . . ?
F2 C21 C20 111.36(17) . . ?
F2 C21 H21 109.9 . . ?
F3 C21 F1 102.96(17) . . ?
F3 C21 C20 114.72(17) . . ?
F3 C21 H21A 109.7 . . ?
O2 C22 H22A 109.5 . . ?
O2 C22 H22B 109.5 . . ?
O2 C22 H22C 109.5 . . ?
H22A C22 H22B 109.5 . . ?
H22A C22 H22C 109.5 . . ?
H22B C22 H22C 109.5 . . ?
O3 C23 H23A 109.5 . . ?
O3 C23 H23B 109.5 . . ?
O3 C23 H23C 109.5 . . ?
H23A C23 H23B 109.5 . . ?
H23A C23 H23C 109.5 . . ?
H23B C23 H23C 109.5 . . ?

loop_
_geom_bond_atom_site_label_1
_geom_bond_atom_site_label_2
_geom_bond_distance
_geom_bond_site_symmetry_2
_geom_bond_publ_flag
F1 C21 1.368(2) . ?
O1 C4 1.3799(19) . ?
O1 C5 1.4739(18) . ?
O2 C3 1.3702(19) . ?
O2 C22 1.428(2) . ?
O3 C6 1.4322(18) . ?
O3 C23 1.421(2) . ?
O4 H4 0.8975 . ?
O4 C20 1.412(2) . ?
N1 C9 1.483(2) . ?
N1 C16 1.470(2) . ?
N1 C17 1.469(2) . ?
C1 H1 0.9500 . ?
C1 C2 1.404(2) . ?
C1 C11 1.394(2) . ?
C2 H2 0.9500 . ?
C2 C3 1.402(2) . ?
C3 C4 1.389(2) . ?
C4 C12 1.375(2) . ?
C5 H5 1.0000 . ?
C5 C6 1.531(2) . ?
C5 C13 1.546(2) . ?
C6 C7 1.562(2) . ?
C6 C18 1.531(2) . ?
C7 H7 1.0000 . ?
C7 C8 1.566(2) . ?
C7 C20 1.541(2) . ?
C8 H8A 0.9900 . ?
C8 H8B 0.9900 . ?
C8 C14 1.536(2) . ?
C9 H9 1.0000 . ?
C9 C10 1.578(2) . ?
C9 C14 1.551(2) . ?
C10 H10A 0.9900 . ?
C10 H10B 0.9900 . ?
C10 C11 1.524(2) . ?
C11 C12 1.386(2) . ?
C12 C13 1.489(2) . ?
C13 C14 1.545(2) . ?
C13 C15 1.539(2) . ?
C14 C19 1.542(2) . ?
C15 H15A 0.9900 . ?
C15 H15B 0.9900 . ?
C15 C16 1.527(2) . ?
C16 H16A 0.9900 . ?
C16 H16B 0.9900 . ?
C17 H17A 0.9800 . ?
C17 H17B 0.9800 . ?
C17 H17C 0.9800 . ?
C18 H18A 0.9900 . ?
C18 H18B 0.9900 . ?
C18 C19 1.544(2) . ?
C19 H19A 0.9900 . ?
C19 H19B 0.9900 . ?
C20 H20 1.0000 . ?
C20 C21 1.513(2) . ?
C21 H21 1.0000 . ?
C21 H21A 1.0000 . ?
C21 F2 1.306(3) . ?
C21 F3 1.290(3) . ?
C22 H22A 0.9800 . ?
C22 H22B 0.9800 . ?
C22 H22C 0.9800 . ?
C23 H23A 0.9800 . ?
C23 H23B 0.9800 . ?
C23 H23C 0.9800 . ?

loop_
_geom_torsion_atom_site_label_1
_geom_torsion_atom_site_label_2
_geom_torsion_atom_site_label_3
_geom_torsion_atom_site_label_4
_geom_torsion
_geom_torsion_site_symmetry_1
_geom_torsion_site_symmetry_2
_geom_torsion_site_symmetry_3
_geom_torsion_site_symmetry_4
_geom_torsion_publ_flag
O1 C4 C12 C11 165.52(16) . . . . ?
O1 C4 C12 C13 -2.46(19) . . . . ?
O1 C5 C6 O3 -60.51(16) . . . . ?
O1 C5 C6 C7 178.94(12) . . . . ?
O1 C5 C6 C18 60.99(16) . . . . ?
O1 C5 C13 C12 -12.49(16) . . . . ?
O1 C5 C13 C14 -125.58(13) . . . . ?
O1 C5 C13 C15 107.24(14) . . . . ?
O2 C3 C4 O1 6.6(2) . . . . ?
O2 C3 C4 C12 -179.05(15) . . . . ?
O3 C6 C7 C8 -173.42(13) . . . . ?
O3 C6 C7 C20 -45.43(17) . . . . ?
O3 C6 C18 C19 -175.20(13) . . . . ?
O4 C20 C21 F1 171.69(14) . . . . ?
O4 C20 C21 F2 54.7(2) . . . . ?
O4 C20 C21 F3 -73.0(2) . . . . ?
N1 C9 C10 C11 -96.26(16) . . . . ?
N1 C9 C14 C8 -56.11(19) . . . . ?
N1 C9 C14 C13 63.44(15) . . . . ?
N1 C9 C14 C19 -176.22(13) . . . . ?
C1 C2 C3 O2 -173.93(16) . . . . ?
C1 C2 C3 C4 3.6(2) . . . . ?
C1 C11 C12 C4 8.2(2) . . . . ?
C1 C11 C12 C13 174.35(16) . . . . ?
C2 C1 C11 C10 167.67(16) . . . . ?
C2 C1 C11 C12 -1.2(2) . . . . ?
C2 C3 C4 O1 -171.17(16) . . . . ?
C2 C3 C4 C12 3.2(2) . . . . ?
C3 C4 C12 C11 -9.5(3) . . . . ?
C3 C4 C12 C13 -177.49(15) . . . . ?
C4 O1 C5 C6 -106.56(14) . . . . ?
C4 O1 C5 C13 11.70(16) . . . . ?
C4 C12 C13 C5 9.25(17) . . . . ?
C4 C12 C13 C14 127.36(14) . . . . ?
C4 C12 C13 C15 -109.85(15) . . . . ?
C5 O1 C4 C3 168.67(16) . . . . ?
C5 O1 C4 C12 -6.05(18) . . . . ?
C5 C6 C7 C8 -57.21(17) . . . . ?
C5 C6 C7 C20 70.79(16) . . . . ?
C5 C6 C18 C19 67.66(16) . . . . ?
C5 C13 C14 C8 -57.95(16) . . . . ?
C5 C13 C14 C9 176.71(12) . . . . ?
C5 C13 C14 C19 57.25(16) . . . . ?
C5 C13 C15 C16 179.52(14) . . . . ?
C6 C5 C13 C12 108.78(14) . . . . ?
C6 C5 C13 C14 -4.31(16) . . . . ?
C6 C5 C13 C15 -131.49(14) . . . . ?
C6 C7 C8 C14 -5.28(18) . . . . ?
C6 C7 C20 O4 -84.21(15) . . . . ?
C6 C7 C20 C21 153.04(13) . . . . ?
C6 C18 C19 C14 -12.78(19) . . . . ?
C7 C6 C18 C19 -50.77(17) . . . . ?
C7 C8 C14 C9 179.47(13) . . . . ?
C7 C8 C14 C13 61.35(16) . . . . ?
C7 C8 C14 C19 -57.86(16) . . . . ?
C7 C20 C21 F1 -65.81(18) . . . . ?
C7 C20 C21 F2 177.23(15) . . . . ?
C7 C20 C21 F3 49.5(2) . . . . ?
C8 C7 C20 O4 42.75(17) . . . . ?
C8 C7 C20 C21 -80.01(16) . . . . ?
C8 C14 C19 C18 70.16(16) . . . . ?
C9 N1 C16 C15 58.55(17) . . . . ?
C9 C10 C11 C1 -165.98(16) . . . . ?
C9 C10 C11 C12 2.7(2) . . . . ?
C9 C14 C19 C18 -163.03(14) . . . . ?
C10 C9 C14 C8 178.17(14) . . . . ?
C10 C9 C14 C13 -62.29(16) . . . . ?
C10 C9 C14 C19 58.05(18) . . . . ?
C10 C11 C12 C4 -161.53(15) . . . . ?
C10 C11 C12 C13 4.6(2) . . . . ?
C11 C1 C2 C3 -4.7(3) . . . . ?
C11 C12 C13 C5 -158.41(16) . . . . ?
C11 C12 C13 C14 -40.3(2) . . . . ?
C11 C12 C13 C15 82.5(2) . . . . ?
C12 C13 C14 C8 -168.32(12) . . . . ?
C12 C13 C14 C9 66.34(14) . . . . ?
C12 C13 C14 C19 -53.13(16) . . . . ?
C12 C13 C15 C16 -67.29(17) . . . . ?
C13 C5 C6 O3 -178.22(11) . . . . ?
C13 C5 C6 C7 61.23(15) . . . . ?
C13 C5 C6 C18 -56.72(15) . . . . ?
C13 C14 C19 C18 -46.57(18) . . . . ?
C13 C15 C16 N1 -50.63(18) . . . . ?
C14 C9 C10 C11 27.4(2) . . . . ?
C14 C13 C15 C16 51.97(18) . . . . ?
C15 C13 C14 C8 68.82(16) . . . . ?
C15 C13 C14 C9 -56.52(16) . . . . ?
C15 C13 C14 C19 -175.99(13) . . . . ?
C16 N1 C9 C10 57.89(17) . . . . ?
C16 N1 C9 C14 -66.98(17) . . . . ?
C17 N1 C9 C10 -66.30(18) . . . . ?
C17 N1 C9 C14 168.83(14) . . . . ?
C17 N1 C16 C15 -175.80(13) . . . . ?
C18 C6 C7 C8 61.99(16) . . . . ?
C18 C6 C7 C20 -170.01(13) . . . . ?
C20 C7 C8 C14 -132.85(14) . . . . ?
C22 O2 C3 C2 -1.1(2) . . . . ?
C22 O2 C3 C4 -178.63(16) . . . . ?
C23 O3 C6 C5 177.38(13) . . . . ?
C23 O3 C6 C7 -64.41(17) . . . . ?
C23 O3 C6 C18 57.59(18) . . . . ?

loop_
_twin_individual_id
_twin_individual_mass_fraction_refined
1 0.6(6)
2 0.4(6)

loop_
_smtbx_masks_void_nr
_smtbx_masks_void_average_x
_smtbx_masks_void_average_y
_smtbx_masks_void_average_z
_smtbx_masks_void_volume
_smtbx_masks_void_count_electrons
_smtbx_masks_void_content
1 0.000 0.500 0.726 211.5 46.7 '2.5 MeOH'
2 0.500 0.000 0.274 211.5 46.7 '2.5 MeOH'
